data_4062403
loop_
_publ_author_name
'Hagadorn, John R.'
'McNevin, Michael J.'
'Wiedenfeld, Grant'
'Shoemaker, Richard'

_publ_section_title
;
 Dizirconium Complexes Supported by Preorganized Binucleating Bis(amidinates)
;
_journal_issue 23
_journal_name_full Organometallics
_journal_page_first 4818
_journal_page_last 4824
_journal_paper_doi 10.1021/om034063c
_journal_volume 22
_journal_year 2003
_chemical_formula_sum 'C39 H50 Cl4 N4 O Zr2'
_chemical_formula_weight 915.07
_chemical_name_common (iPr4Xan)Zr2Cp2Cl4
_space_group_IT_number 33
_symmetry_cell_setting orthorhombic
_symmetry_space_group_name_Hall 'P 2c -2n'
_symmetry_space_group_name_H-M 'P n a 21'
_cell_angle_alpha 90.00
_cell_angle_beta 90.00
_cell_angle_gamma 90.00
_cell_formula_units_Z 4
_cell_length_a 12.7785(4)
_cell_length_b 18.0385(5)
_cell_length_c 17.8506(5)
_cell_measurement_temperature 137(2)
_cell_volume 4114.7(2)
_diffrn_ambient_temperature 137(2)
_exptl_crystal_density_diffrn 1.477
_cod_database_code 4062403

loop_
_symmetry_equiv_pos_as_xyz
'x, y, z'
'-x, -y, z+1/2'
'x+1/2, -y+1/2, z'
'-x+1/2, y+1/2, z+1/2'

loop_
_atom_site_label
_atom_site_type_symbol
_atom_site_fract_x
_atom_site_fract_y
_atom_site_fract_z
_atom_site_U_iso_or_equiv
_atom_site_adp_type
_atom_site_occupancy
_atom_site_symmetry_multiplicity
_atom_site_calc_flag
_atom_site_refinement_flags
_atom_site_disorder_assembly
_atom_site_disorder_group
Zr1 Zr -0.851056(17) -0.496837(12) 0.090758(17) 0.02134(5) Uani 1 1 d . . .
Zr2 Zr -0.522642(17) -0.641434(12) -0.153969(14) 0.02245(5) Uani 1 1 d . . .
Cl1 Cl -0.66709(5) -0.51320(4) 0.11662(4) 0.03257(13) Uani 1 1 d . . .
Cl2 Cl -0.87159(6) -0.62716(4) 0.05919(4) 0.03084(13) Uani 1 1 d . . .
Cl3 Cl -0.33317(5) -0.62845(4) -0.15872(6) 0.04437(18) Uani 1 1 d . . .
Cl4 Cl -0.52196(6) -0.71573(4) -0.26722(4) 0.03728(16) Uani 1 1 d . . .
O1 O -0.77436(13) -0.40002(9) -0.16223(10) 0.0228(3) Uani 1 1 d . . .
N1 N -0.81667(18) -0.39594(12) 0.02278(12) 0.0244(4) Uani 1 1 d . . .
N2 N -0.94757(18) -0.47129(12) -0.00996(13) 0.0240(4) Uani 1 1 d . . .
N3 N -0.53298(17) -0.51984(12) -0.13317(13) 0.0246(4) Uani 1 1 d . . .
N4 N -0.65423(16) -0.57614(12) -0.20134(13) 0.0235(4) Uani 1 1 d . . .
C1 C -0.8206(3) -0.26224(18) 0.0560(3) 0.0493(9) Uani 1 1 d . . .
H1A H -0.8898 -0.2588 0.0326 0.074 Uiso 1 1 calc R . .
H1B H -0.7830 -0.2154 0.0489 0.074 Uiso 1 1 calc R . .
H1C H -0.8286 -0.2721 0.1096 0.074 Uiso 1 1 calc R . .
C2 C -0.7587(2) -0.32529(14) 0.01964(16) 0.0297(5) Uani 1 1 d . . .
H2 H -0.7479 -0.3124 -0.0343 0.036 Uiso 1 1 calc R . .
C3 C -0.6520(3) -0.3332(2) 0.0558(2) 0.0452(8) Uani 1 1 d . . .
H3A H -0.6605 -0.3473 0.1085 0.068 Uiso 1 1 calc R . .
H3B H -0.6145 -0.2859 0.0528 0.068 Uiso 1 1 calc R . .
H3C H -0.6120 -0.3716 0.0296 0.068 Uiso 1 1 calc R . .
C4 C -1.1084(2) -0.54455(18) -0.02280(19) 0.0374(6) Uani 1 1 d . . .
H4A H -1.0778 -0.5847 0.0070 0.056 Uiso 1 1 calc R . .
H4B H -1.1576 -0.5653 -0.0593 0.056 Uiso 1 1 calc R . .
H4C H -1.1456 -0.5102 0.0104 0.056 Uiso 1 1 calc R . .
C5 C -1.0223(2) -0.50346(14) -0.06365(17) 0.0272(5) Uani 1 1 d . . .
H5 H -1.0551 -0.4619 -0.0924 0.033 Uiso 1 1 calc R . .
C6 C -0.9638(3) -0.55283(17) -0.11905(17) 0.0351(6) Uani 1 1 d . . .
H6A H -0.9142 -0.5227 -0.1478 0.053 Uiso 1 1 calc R . .
H6B H -1.0140 -0.5761 -0.1533 0.053 Uiso 1 1 calc R . .
H6C H -0.9257 -0.5914 -0.0916 0.053 Uiso 1 1 calc R . .
C7 C -0.8915(2) -0.41098(13) -0.02710(14) 0.0219(4) Uani 1 1 d . . .
C8 C -0.9192(2) -0.36091(12) -0.09041(15) 0.0229(4) Uani 1 1 d . . .
C9 C -1.0093(2) -0.31779(16) -0.08181(17) 0.0307(5) Uani 1 1 d . . .
H9 H -1.0514 -0.3238 -0.0384 0.037 Uiso 1 1 calc R . .
C10 C -1.0380(2) -0.26657(16) -0.13553(17) 0.0327(6) Uani 1 1 d . . .
H10 H -1.0998 -0.2379 -0.1294 0.039 Uiso 1 1 calc R . .
C11 C -0.9762(2) -0.25737(15) -0.19801(16) 0.0294(5) Uani 1 1 d . . .
H11 H -0.9954 -0.2213 -0.2343 0.035 Uiso 1 1 calc R . .
C12 C -0.8853(2) -0.29983(13) -0.20976(14) 0.0230(4) Uani 1 1 d . . .
C13 C -0.85937(17) -0.35258(12) -0.15604(17) 0.0218(4) Uani 1 1 d . . .
C14 C -0.7780(3) -0.20379(14) -0.27508(18) 0.0347(6) Uani 1 1 d . . .
H14A H -0.7399 -0.1954 -0.2282 0.052 Uiso 1 1 calc R . .
H14B H -0.8381 -0.1702 -0.2776 0.052 Uiso 1 1 calc R . .
H14C H -0.7314 -0.1944 -0.3176 0.052 Uiso 1 1 calc R . .
C15 C -0.8168(2) -0.28496(13) -0.27795(14) 0.0238(4) Uani 1 1 d . . .
C16 C -0.8816(2) -0.29672(18) -0.35058(17) 0.0344(6) Uani 1 1 d . . .
H16A H -0.8386 -0.2844 -0.3943 0.052 Uiso 1 1 calc R . .
H16B H -0.9435 -0.2646 -0.3495 0.052 Uiso 1 1 calc R . .
H16C H -0.9038 -0.3486 -0.3538 0.052 Uiso 1 1 calc R . .
C17 C -0.70906(19) -0.39231(12) -0.22403(13) 0.0202(4) Uani 1 1 d . . .
C18 C -0.72360(19) -0.33738(13) -0.27841(14) 0.0219(4) Uani 1 1 d . . .
C19 C -0.6503(2) -0.33175(14) -0.33605(15) 0.0255(5) Uani 1 1 d . . .
H19 H -0.6587 -0.2943 -0.3729 0.031 Uiso 1 1 calc R . .
C20 C -0.5657(2) -0.37932(15) -0.34089(16) 0.0269(5) Uani 1 1 d . . .
H20 H -0.5156 -0.3738 -0.3798 0.032 Uiso 1 1 calc R . .
C21 C -0.5549(2) -0.43526(14) -0.28810(15) 0.0253(4) Uani 1 1 d . . .
H21 H -0.4979 -0.4688 -0.2920 0.030 Uiso 1 1 calc R . .
C22 C -0.6262(2) -0.44326(13) -0.22918(14) 0.0223(4) Uani 1 1 d . . .
C23 C -0.60886(19) -0.51190(13) -0.18358(14) 0.0220(4) Uani 1 1 d . . .
C24 C -0.4490(3) -0.47336(19) -0.02009(18) 0.0363(6) Uani 1 1 d . . .
H24A H -0.5129 -0.4869 0.0070 0.055 Uiso 1 1 calc R . .
H24B H -0.4174 -0.4297 0.0034 0.055 Uiso 1 1 calc R . .
H24C H -0.3994 -0.5148 -0.0185 0.055 Uiso 1 1 calc R . .
C25 C -0.4759(2) -0.45581(15) -0.10112(16) 0.0278(5) Uani 1 1 d . . .
H25 H -0.5230 -0.4116 -0.1021 0.033 Uiso 1 1 calc R . .
C26 C -0.3754(3) -0.43684(18) -0.1434(2) 0.0399(7) Uani 1 1 d . . .
H26A H -0.3255 -0.4778 -0.1385 0.060 Uiso 1 1 calc R . .
H26B H -0.3447 -0.3916 -0.1223 0.060 Uiso 1 1 calc R . .
H26C H -0.3915 -0.4289 -0.1964 0.060 Uiso 1 1 calc R . .
C27 C -0.7024(3) -0.58010(16) -0.33824(17) 0.0351(6) Uani 1 1 d . . .
H27A H -0.6742 -0.5306 -0.3487 0.053 Uiso 1 1 calc R . .
H27B H -0.7616 -0.5900 -0.3717 0.053 Uiso 1 1 calc R . .
H27C H -0.6478 -0.6173 -0.3465 0.053 Uiso 1 1 calc R . .
C28 C -0.7393(2) -0.58376(14) -0.25694(16) 0.0273(5) Uani 1 1 d . . .
H28 H -0.7900 -0.5423 -0.2487 0.033 Uiso 1 1 calc R . .
C29 C -0.7966(2) -0.65657(16) -0.24189(19) 0.0347(6) Uani 1 1 d . . .
H29A H -0.7482 -0.6982 -0.2489 0.052 Uiso 1 1 calc R . .
H29B H -0.8554 -0.6615 -0.2768 0.052 Uiso 1 1 calc R . .
H29C H -0.8230 -0.6568 -0.1903 0.052 Uiso 1 1 calc R . .
C30 C -0.9444(3) -0.53180(18) 0.20879(17) 0.0351(6) Uani 1 1 d . . .
H30 H -0.9531 -0.5829 0.2199 0.049 Uiso 1 1 calc R . .
C31 C -1.0141(2) -0.4876(2) 0.16718(18) 0.0348(6) Uani 1 1 d . . .
H31 H -1.0782 -0.5034 0.1454 0.049 Uiso 1 1 calc R . .
C32 C -0.9709(3) -0.41543(18) 0.16374(18) 0.0394(7) Uani 1 1 d . . .
H32 H -1.0010 -0.3740 0.1389 0.055 Uiso 1 1 calc R . .
C33 C -0.8765(3) -0.41560(19) 0.20318(18) 0.0396(7) Uani 1 1 d . . .
H33 H -0.8313 -0.3743 0.2100 0.055 Uiso 1 1 calc R . .
C34 C -0.8600(3) -0.4873(2) 0.23100(19) 0.0395(7) Uani 1 1 d . . .
H34 H -0.8017 -0.5031 0.2599 0.055 Uiso 1 1 calc R . .
C35 C -0.5883(3) -0.65125(18) -0.02235(18) 0.0390(7) Uani 1 1 d . . .
H35 H -0.6030 -0.6071 0.0046 0.055 Uiso 1 1 calc R . .
C36 C -0.4913(3) -0.6882(2) -0.02497(19) 0.0421(7) Uani 1 1 d . . .
H36 H -0.4294 -0.6736 0.0005 0.059 Uiso 1 1 calc R . .
C37 C -0.5022(4) -0.75018(19) -0.0717(2) 0.0498(9) Uani 1 1 d . . .
H37 H -0.4485 -0.7845 -0.0842 0.070 Uiso 1 1 calc R . .
C38 C -0.6058(4) -0.75256(19) -0.0964(2) 0.0523(10) Uani 1 1 d . . .
H38 H -0.6354 -0.7893 -0.1281 0.073 Uiso 1 1 calc R . .
C39 C -0.6588(3) -0.6910(2) -0.0663(2) 0.0470(8) Uani 1 1 d . . .
H39 H -0.7301 -0.6786 -0.0746 0.066 Uiso 1 1 calc R . .

loop_
_atom_site_aniso_label
_atom_site_aniso_U_11
_atom_site_aniso_U_22
_atom_site_aniso_U_33
_atom_site_aniso_U_23
_atom_site_aniso_U_13
_atom_site_aniso_U_12
Zr1 0.02215(9) 0.02407(10) 0.01781(10) 0.00051(8) 0.00021(9) 0.00179(7)
Zr2 0.02426(10) 0.01996(9) 0.02312(10) 0.00003(8) -0.00185(10) 0.00353(7)
Cl1 0.0242(3) 0.0420(3) 0.0314(3) 0.0006(3) -0.0041(2) 0.0053(2)
Cl2 0.0394(3) 0.0240(3) 0.0291(3) 0.0017(2) -0.0051(3) 0.0018(2)
Cl3 0.0249(3) 0.0444(4) 0.0639(5) -0.0055(4) -0.0022(4) 0.0036(2)
Cl4 0.0432(4) 0.0363(3) 0.0323(4) -0.0114(3) -0.0048(3) 0.0135(3)
O1 0.0254(7) 0.0218(7) 0.0212(8) 0.0035(6) 0.0047(7) 0.0067(6)
N1 0.0268(10) 0.0237(9) 0.0227(10) -0.0004(7) 0.0004(8) -0.0025(8)
N2 0.0270(10) 0.0227(9) 0.0224(10) 0.0021(7) -0.0029(8) -0.0005(8)
N3 0.0275(10) 0.0219(9) 0.0244(11) -0.0009(7) -0.0024(8) 0.0006(7)
N4 0.0239(9) 0.0203(9) 0.0264(11) 0.0002(7) -0.0036(8) 0.0018(7)
C1 0.0511(19) 0.0300(15) 0.067(2) -0.0147(15) 0.0088(18) -0.0024(13)
C2 0.0319(13) 0.0265(11) 0.0306(13) -0.0022(9) 0.0014(11) -0.0059(9)
C3 0.0358(16) 0.0422(17) 0.057(2) 0.0023(16) -0.0093(15) -0.0130(13)
C4 0.0312(14) 0.0420(15) 0.0390(16) 0.0019(12) -0.0051(12) -0.0089(12)
C5 0.0290(13) 0.0254(11) 0.0271(13) 0.0040(9) -0.0079(10) -0.0021(9)
C6 0.0485(17) 0.0317(13) 0.0251(13) -0.0006(10) -0.0047(12) -0.0037(12)
C7 0.0255(11) 0.0210(10) 0.0192(10) 0.0006(8) 0.0033(9) 0.0041(8)
C8 0.0249(11) 0.0205(10) 0.0233(11) 0.0034(8) 0.0025(9) 0.0027(8)
C9 0.0308(13) 0.0307(12) 0.0308(13) 0.0066(10) 0.0082(11) 0.0086(10)
C10 0.0300(12) 0.0315(13) 0.0367(16) 0.0084(10) 0.0047(10) 0.0121(10)
C11 0.0307(13) 0.0261(12) 0.0315(14) 0.0072(10) 0.0012(10) 0.0076(9)
C12 0.0256(11) 0.0207(10) 0.0228(11) 0.0037(8) 0.0019(9) 0.0025(8)
C13 0.0224(9) 0.0185(9) 0.0244(11) 0.0013(8) 0.0005(11) 0.0031(7)
C14 0.0431(15) 0.0208(11) 0.0403(16) 0.0055(10) 0.0144(12) 0.0036(10)
C15 0.0299(11) 0.0193(9) 0.0220(11) 0.0039(8) 0.0007(9) 0.0047(8)
C16 0.0361(14) 0.0423(15) 0.0247(13) 0.0029(11) -0.0037(11) 0.0082(12)
C17 0.0230(10) 0.0188(9) 0.0189(10) 0.0009(7) 0.0022(8) 0.0016(7)
C18 0.0250(10) 0.0185(9) 0.0221(11) 0.0009(8) 0.0009(9) 0.0017(8)
C19 0.0297(12) 0.0241(11) 0.0228(12) 0.0017(9) 0.0023(9) 0.0022(9)
C20 0.0288(12) 0.0285(11) 0.0235(12) -0.0001(9) 0.0054(9) 0.0018(9)
C21 0.0262(11) 0.0263(11) 0.0233(11) 0.0019(9) 0.0053(9) 0.0039(9)
C22 0.0251(11) 0.0205(10) 0.0214(11) 0.0007(8) 0.0008(9) 0.0012(8)
C23 0.0223(11) 0.0219(10) 0.0218(11) 0.0003(8) 0.0051(9) 0.0029(8)
C24 0.0373(14) 0.0423(15) 0.0294(14) -0.0051(11) -0.0033(12) -0.0073(12)
C25 0.0300(12) 0.0248(11) 0.0288(13) -0.0023(9) -0.0052(10) -0.0030(9)
C26 0.0401(15) 0.0412(15) 0.0384(17) 0.0020(13) 0.0008(13) -0.0152(12)
C27 0.0434(16) 0.0328(13) 0.0293(13) -0.0007(10) -0.0091(12) 0.0015(11)
C28 0.0270(12) 0.0231(10) 0.0319(13) 0.0004(9) -0.0070(10) 0.0003(9)
C29 0.0291(13) 0.0302(12) 0.0446(17) 0.0002(11) -0.0080(12) -0.0024(10)
C30 0.0414(15) 0.0396(15) 0.0243(13) 0.0026(11) 0.0096(12) -0.0014(12)
C31 0.0264(13) 0.0509(17) 0.0270(14) -0.0038(12) 0.0049(11) 0.0020(11)
C32 0.0509(19) 0.0369(15) 0.0303(15) -0.0010(11) 0.0177(13) 0.0143(13)
C33 0.0511(18) 0.0412(16) 0.0265(14) -0.0115(12) 0.0130(13) -0.0085(14)
C34 0.0362(16) 0.061(2) 0.0216(14) -0.0025(13) 0.0010(11) 0.0021(13)
C35 0.0523(19) 0.0346(14) 0.0300(15) 0.0054(11) 0.0083(13) 0.0037(13)
C36 0.0542(19) 0.0463(17) 0.0259(14) 0.0061(13) -0.0068(13) 0.0098(15)
C37 0.083(3) 0.0294(14) 0.0372(17) 0.0094(13) 0.0051(18) 0.0191(16)
C38 0.082(3) 0.0341(16) 0.0404(19) 0.0069(13) 0.0052(18) -0.0218(18)
C39 0.0422(18) 0.059(2) 0.0395(19) 0.0181(16) 0.0054(14) -0.0080(15)

loop_
_geom_bond_atom_site_label_1
_geom_bond_atom_site_label_2
_geom_bond_distance
_geom_bond_site_symmetry_2
_geom_bond_publ_flag
Zr1 N2 2.228(2) . ?
Zr1 N1 2.231(2) . ?
Zr1 Cl1 2.4138(7) . ?
Zr1 Cl2 2.4317(7) . ?
Zr1 C32 2.490(3) . ?
Zr1 C31 2.496(3) . ?
Zr1 C30 2.502(3) . ?
Zr1 C33 2.506(3) . ?
Zr1 C34 2.512(3) . ?
Zr1 C7 2.663(2) . ?
Zr2 N4 2.220(2) . ?
Zr2 N3 2.229(2) . ?
Zr2 Cl4 2.4256(7) . ?
Zr2 Cl3 2.4340(7) . ?
Zr2 C37 2.465(3) . ?
Zr2 C36 2.485(3) . ?
Zr2 C38 2.490(3) . ?
Zr2 C35 2.501(3) . ?
Zr2 C39 2.504(3) . ?
Zr2 C23 2.637(2) . ?
O1 C13 1.387(3) . ?
O1 C17 1.390(3) . ?
N1 C7 1.335(3) . ?
N1 C2 1.475(3) . ?
N2 C7 1.338(3) . ?
N2 C5 1.472(3) . ?
N3 C23 1.331(3) . ?
N3 C25 1.481(3) . ?
N4 C23 1.334(3) . ?
N4 C28 1.479(3) . ?
C1 C2 1.529(4) . ?
C2 C3 1.516(4) . ?
C4 C5 1.514(4) . ?
C5 C6 1.527(4) . ?
C7 C8 1.489(3) . ?
C8 C9 1.398(4) . ?
C8 C13 1.407(4) . ?
C9 C10 1.381(4) . ?
C10 C11 1.377(4) . ?
C11 C12 1.407(3) . ?
C12 C13 1.391(3) . ?
C12 C15 1.523(4) . ?
C14 C15 1.547(4) . ?
C15 C18 1.520(3) . ?
C15 C16 1.554(4) . ?
C17 C18 1.400(3) . ?
C17 C22 1.405(3) . ?
C18 C19 1.395(4) . ?
C19 C20 1.383(4) . ?
C20 C21 1.388(4) . ?
C21 C22 1.399(3) . ?
C22 C23 1.498(3) . ?
C24 C25 1.520(4) . ?
C25 C26 1.528(4) . ?
C27 C28 1.528(4) . ?
C28 C29 1.527(4) . ?
C30 C34 1.402(5) . ?
C30 C31 1.407(5) . ?
C31 C32 1.416(5) . ?
C32 C33 1.397(5) . ?
C33 C34 1.402(5) . ?
C35 C39 1.393(5) . ?
C35 C36 1.407(5) . ?
C36 C37 1.402(5) . ?
C37 C38 1.397(6) . ?
C38 C39 1.408(6) . ?
